data_4085565
loop_
_publ_author_name
'Konarev, Dmitri V.'
'Troyanov, Sergey I.'
'Kuzmin, Alexey V.'
'Nakano, Yoshiaki'
'Khasanov, Salavat S.'
'Otsuka, Akihiro'
'Yamochi, Hideki'
'Saito, Gunzi'
'Lyubovskaya, Rimma N.'

_publ_section_title
;
 Coordination Complexes of Pentamethylcyclopentadienyl Iridium(III)
 Diiodide with Tin(II) Phthalocyanine and Pentamethylcyclopentadienyl
 Iridium(II) Halide with Fullerene C60--Anions
;
_journal_issue 5
_journal_name_full Organometallics
_journal_page_first 879
_journal_paper_doi 10.1021/om501210s
_journal_volume 34
_journal_year 2015
_chemical_formula_moiety '(C70 H15 Cl Ir), (C16 H36 N), 1.345(C6 H4 Cl2)'
_chemical_formula_sum 'C94.06 H56.37 Cl3.69 Ir N'
_chemical_formula_weight 1523.38
_space_group_crystal_system orthorhombic
_space_group_IT_number 61
_space_group_name_Hall '-P 2ac 2ab'
_space_group_name_H-M_alt 'P b c a'
_symmetry_space_group_name_Hall '-P 2ac 2ab'
_symmetry_space_group_name_H-M 'P b c a'
_atom_sites_solution_hydrogens geom
_atom_sites_solution_primary direct
_atom_sites_solution_secondary difmap
_audit_creation_method SHELXL-2014/7
_cell_angle_alpha 90
_cell_angle_beta 90
_cell_angle_gamma 90
_cell_formula_units_Z 8
_cell_length_a 27.517(2)
_cell_length_b 15.031(1)
_cell_length_c 30.299(2)
_cell_measurement_reflns_used 40000
_cell_measurement_temperature 100(2)
_cell_measurement_theta_max 30
_cell_measurement_theta_min 5
_cell_volume 12531.9(15)
_computing_cell_refinement XDS
_computing_data_collection XDS
_computing_data_reduction XDS
_computing_structure_refinement 'SHELXL-2014/7 (Sheldrick, 2014)'
_diffrn_ambient_temperature 100(2)
_diffrn_measured_fraction_theta_full 0.976
_diffrn_measured_fraction_theta_max 0.974
_diffrn_measurement_device_type MAR225
_diffrn_measurement_method CCD
_diffrn_radiation_type synchrotron
_diffrn_radiation_wavelength 0.84344
_diffrn_reflns_av_R_equivalents 0.0609
_diffrn_reflns_av_unetI/netI 0.0261
_diffrn_reflns_Laue_measured_fraction_full 0.976
_diffrn_reflns_Laue_measured_fraction_max 0.974
_diffrn_reflns_limit_h_max 35
_diffrn_reflns_limit_h_min -35
_diffrn_reflns_limit_k_max 19
_diffrn_reflns_limit_k_min -18
_diffrn_reflns_limit_l_max 39
_diffrn_reflns_limit_l_min -39
_diffrn_reflns_number 178859
_diffrn_reflns_point_group_measured_fraction_full 0.976
_diffrn_reflns_point_group_measured_fraction_max 0.974
_diffrn_reflns_theta_full 30.100
_diffrn_reflns_theta_max 33.208
_diffrn_reflns_theta_min 2.867
_diffrn_source 'BL 14.2 PSF, BESSY, Berlin, Germany'
_exptl_absorpt_coefficient_mu 3.622
_exptl_absorpt_correction_type none
_exptl_crystal_colour black
_exptl_crystal_density_diffrn 1.615
_exptl_crystal_description block
_exptl_crystal_F_000 6139
_exptl_crystal_size_max 0.050
_exptl_crystal_size_mid 0.030
_exptl_crystal_size_min 0.020
_refine_diff_density_max 5.121
_refine_diff_density_min -1.803
_refine_diff_density_rms 0.163
_refine_ls_extinction_method none
_refine_ls_goodness_of_fit_ref 1.063
_refine_ls_hydrogen_treatment constr
_refine_ls_matrix_type full
_refine_ls_number_parameters 1008
_refine_ls_number_reflns 14013
_refine_ls_number_restraints 109
_refine_ls_restrained_S_all 1.061
_refine_ls_R_factor_all 0.1232
_refine_ls_R_factor_gt 0.1148
_refine_ls_shift/su_max 0.035
_refine_ls_shift/su_mean 0.002
_refine_ls_structure_factor_coef Fsqd
_refine_ls_weighting_details 'w=1/[\s^2^(Fo^2^)+(0.0700P)^2^+235.0000P] where P=(Fo^2^+2Fc^2^)/3'
_refine_ls_weighting_scheme calc
_refine_ls_wR_factor_gt 0.2615
_refine_ls_wR_factor_ref 0.2645
_reflns_Friedel_coverage 0.000
_reflns_number_gt 12133
_reflns_number_total 14013
_reflns_threshold_expression 'I > 2\s(I)'
_cod_data_source_file om501210s_si_004.cif
_cod_data_source_block comp3
_cod_depositor_comments 'Adding full bibliography for 4085565--4085568.cif.'
_cod_database_code 4085565
_shelx_shelxl_version_number 2014/7
_shelx_space_group_comment
;
The symmetry employed for this shelxl refinement is uniquely defined
by the following loop, which should always be used as a source of
symmetry information in preference to the above space-group names.
They are only intended as comments.
;
_shelx_estimated_absorpt_t_min 0.892
_shelx_estimated_absorpt_t_max 0.955

loop_
_space_group_symop_operation_xyz
'x, y, z'
'-x+1/2, -y, z+1/2'
'-x, y+1/2, -z+1/2'
'x+1/2, -y+1/2, -z'
'-x, -y, -z'
'x-1/2, y, -z-1/2'
'x, -y-1/2, z-1/2'
'-x-1/2, y-1/2, z'

loop_
_atom_site_label
_atom_site_type_symbol
_atom_site_fract_x
_atom_site_fract_y
_atom_site_fract_z
_atom_site_U_iso_or_equiv
_atom_site_adp_type
_atom_site_occupancy
_atom_site_site_symmetry_order
_atom_site_calc_flag
_atom_site_refinement_flags_posn
_atom_site_refinement_flags_adp
_atom_site_refinement_flags_occupancy
_atom_site_disorder_assembly
_atom_site_disorder_group
Ir1 Ir 0.49858(2) 0.14017(3) 0.33435(2) 0.04538(17) Uani 1 1 d . . . . .
Cl1 Cl 0.48959(10) 0.07558(15) 0.40751(8) 0.0453(6) Uani 1 1 d . . . . .
N1 N 0.9048(4) 0.3914(6) 0.4795(3) 0.055(2) Uani 1 1 d . . . . .
C1 C 0.5223(4) 0.2637(6) 0.3606(3) 0.042(2) Uani 1 1 d . . . . .
C2 C 0.5656(4) 0.2034(6) 0.3518(3) 0.041(2) Uani 1 1 d . . . . .
C3 C 0.6009(4) 0.2335(6) 0.3168(3) 0.046(2) Uani 1 1 d . . . . .
C4 C 0.5924(5) 0.3086(8) 0.2910(3) 0.053(3) Uani 1 1 d . . . . .
C5 C 0.5525(4) 0.3665(6) 0.2996(3) 0.046(2) Uani 1 1 d . . . . .
C6 C 0.5214(4) 0.3493(7) 0.3338(4) 0.047(2) Uani 1 1 d . . . . .
C7 C 0.5049(4) 0.4199(7) 0.3623(4) 0.049(2) Uani 1 1 d . . . . .
C8 C 0.5020(3) 0.3865(7) 0.4065(4) 0.049(3) Uani 1 1 d . . . . .
C9 C 0.5160(4) 0.2946(7) 0.4062(4) 0.045(2) Uani 1 1 d . . . . .
C10 C 0.5439(4) 0.2616(7) 0.4410(3) 0.045(2) Uani 1 1 d . . . . .
C11 C 0.5850(4) 0.2025(6) 0.4314(3) 0.045(2) Uani 1 1 d . . . . .
C12 C 0.5962(4) 0.1805(5) 0.3891(4) 0.046(2) Uani 1 1 d . . . . .
C13 C 0.6468(4) 0.1790(6) 0.3750(5) 0.056(3) Uani 1 1 d . . . . .
C14 C 0.6497(4) 0.2125(7) 0.3301(4) 0.051(3) Uani 1 1 d . . . . .
C15 C 0.6896(4) 0.2634(8) 0.3170(5) 0.060(3) Uani 1 1 d . . . . .
C16 C 0.6807(5) 0.3393(9) 0.2899(4) 0.067(4) Uani 1 1 d . . . . .
C17 C 0.6344(5) 0.3615(7) 0.2774(3) 0.057(3) Uani 1 1 d . . . . .
C18 C 0.6178(5) 0.4544(8) 0.2783(4) 0.060(3) Uani 1 1 d . . . . .
C19 C 0.5680(5) 0.4581(7) 0.2926(4) 0.057(3) Uani 1 1 d . . . . .
C20 C 0.5514(4) 0.5264(7) 0.3182(4) 0.054(3) Uani 1 1 d . . . . .
C21 C 0.5192(4) 0.5081(7) 0.3546(5) 0.057(3) Uani 1 1 d . . . . .
C22 C 0.5317(4) 0.5649(7) 0.3916(4) 0.051(3) Uani 1 1 d . . . . .
C23 C 0.5297(4) 0.5327(7) 0.4340(5) 0.060(3) Uani 1 1 d . . . . .
C24 C 0.5149(4) 0.4439(8) 0.4438(4) 0.057(3) Uani 1 1 d . . . . .
C25 C 0.5421(5) 0.4095(7) 0.4769(4) 0.053(3) Uani 1 1 d . . . . .
C26 C 0.5578(5) 0.3203(8) 0.4767(4) 0.055(3) Uani 1 1 d . . . . .
C27 C 0.6069(5) 0.2940(8) 0.4904(4) 0.063(3) Uani 1 1 d . . . . .
C28 C 0.6230(5) 0.2245(7) 0.4632(3) 0.052(3) Uani 1 1 d . . . . .
C29 C 0.6721(5) 0.2198(7) 0.4492(5) 0.063(4) Uani 1 1 d . . . . .
C30 C 0.6835(4) 0.1977(6) 0.4056(5) 0.056(3) Uani 1 1 d . . . . .
C31 C 0.7255(4) 0.2536(7) 0.3905(5) 0.061(3) Uani 1 1 d . . . . .
C32 C 0.7275(4) 0.2844(9) 0.3491(5) 0.061(3) Uani 1 1 d . . . . .
C33 C 0.7422(4) 0.3752(9) 0.3418(4) 0.059(3) Uani 1 1 d . . . . .
C34 C 0.7141(5) 0.4090(9) 0.3045(4) 0.062(3) Uani 1 1 d . . . . .
C35 C 0.6996(5) 0.4967(8) 0.3044(4) 0.063(3) Uani 1 1 d . . . . .
C36 C 0.6504(5) 0.5217(8) 0.2909(4) 0.058(3) Uani 1 1 d . . . . .
C37 C 0.6322(5) 0.5936(7) 0.3195(4) 0.057(3) Uani 1 1 d . . . . .
C38 C 0.5849(5) 0.5958(7) 0.3319(4) 0.054(3) Uani 1 1 d . . . . .
C39 C 0.5738(4) 0.6192(6) 0.3770(4) 0.052(3) Uani 1 1 d . . . . .
C40 C 0.6103(5) 0.6380(6) 0.4079(4) 0.054(3) Uani 1 1 d . . . . .
C41 C 0.6079(5) 0.6058(7) 0.4514(4) 0.058(3) Uani 1 1 d . . . . .
C42 C 0.5678(5) 0.5545(7) 0.4651(4) 0.057(3) Uani 1 1 d . . . . .
C43 C 0.5762(5) 0.4763(8) 0.4928(4) 0.058(3) Uani 1 1 d . . . . .
C44 C 0.6219(6) 0.4545(8) 0.5052(4) 0.068(4) Uani 1 1 d . . . . .
C45 C 0.6391(5) 0.3613(7) 0.5048(3) 0.057(3) Uani 1 1 d . . . . .
C46 C 0.6887(6) 0.3581(8) 0.4912(4) 0.067(4) Uani 1 1 d . . . . .
C47 C 0.7055(5) 0.2897(8) 0.4637(5) 0.066(4) Uani 1 1 d . . . . .
C48 C 0.7380(4) 0.3086(8) 0.4284(5) 0.065(4) Uani 1 1 d . . . . .
C49 C 0.7528(4) 0.3968(8) 0.4202(5) 0.065(4) Uani 1 1 d . . . . .
C50 C 0.7547(4) 0.4308(9) 0.3753(6) 0.069(4) Uani 1 1 d . . . . .
C51 C 0.7400(4) 0.5214(7) 0.3765(5) 0.058(3) Uani 1 1 d . . . . .
C52 C 0.7126(4) 0.5549(8) 0.3417(4) 0.055(3) Uani 1 1 d . . . . .
C53 C 0.6716(4) 0.6148(7) 0.3515(4) 0.054(3) Uani 1 1 d . . . . .
C54 C 0.6604(4) 0.6358(6) 0.3938(4) 0.047(2) Uani 1 1 d . . . . .
C55 C 0.6885(4) 0.6010(7) 0.4302(4) 0.050(2) Uani 1 1 d . . . . .
C56 C 0.6573(5) 0.5814(7) 0.4657(4) 0.056(3) Uani 1 1 d . . . . .
C57 C 0.6650(5) 0.5082(8) 0.4914(3) 0.057(3) Uani 1 1 d . . . . .
C58 C 0.7049(5) 0.4512(8) 0.4830(4) 0.060(3) Uani 1 1 d . . . . .
C59 C 0.7356(4) 0.4674(7) 0.4495(5) 0.058(3) Uani 1 1 d . . . . .
C60 C 0.7278(4) 0.5452(7) 0.4207(4) 0.055(3) Uani 1 1 d . . . . .
C61 C 0.4878(6) 0.1511(8) 0.2646(4) 0.065(4) Uani 1 1 d . . . . .
C62 C 0.4429(5) 0.1619(7) 0.2839(4) 0.060(3) Uani 1 1 d . . . . .
C63 C 0.4303(5) 0.0846(8) 0.3076(4) 0.057(3) Uani 1 1 d . . . . .
C64 C 0.4697(5) 0.0218(6) 0.3006(3) 0.049(3) Uani 1 1 d . . . . .
C65 C 0.5055(5) 0.0605(9) 0.2742(4) 0.066(3) Uani 1 1 d . . . . .
C66 C 0.5112(7) 0.2096(12) 0.2297(5) 0.095(6) Uani 1 1 d . U . . .
H66A H 0.4971 0.1961 0.2008 0.142 Uiso 1 1 calc R U . . .
H66B H 0.5462 0.1983 0.2290 0.142 Uiso 1 1 calc R U . . .
H66C H 0.5053 0.2723 0.2369 0.142 Uiso 1 1 calc R U . . .
C67 C 0.4125(7) 0.2444(10) 0.2794(5) 0.095(6) Uani 1 1 d . U . . .
H67A H 0.4027 0.2518 0.2485 0.142 Uiso 1 1 calc R U . . .
H67B H 0.4314 0.2963 0.2888 0.142 Uiso 1 1 calc R U . . .
H67C H 0.3834 0.2389 0.2979 0.142 Uiso 1 1 calc R U . . .
C68 C 0.3849(6) 0.0664(15) 0.3338(5) 0.100(6) Uani 1 1 d . . . . .
H68A H 0.3936 0.0377 0.3618 0.150 Uiso 1 1 calc R U . . .
H68B H 0.3634 0.0270 0.3170 0.150 Uiso 1 1 calc R U . . .
H68C H 0.3681 0.1225 0.3399 0.150 Uiso 1 1 calc R U . . .
C69 C 0.4691(7) -0.0694(8) 0.3193(5) 0.082(5) Uani 1 1 d . . . . .
H69A H 0.4987 -0.1010 0.3104 0.122 Uiso 1 1 calc R U . . .
H69B H 0.4405 -0.1014 0.3084 0.122 Uiso 1 1 calc R U . . .
H69C H 0.4677 -0.0659 0.3516 0.122 Uiso 1 1 calc R U . . .
C70 C 0.5508(6) 0.0164(14) 0.2545(6) 0.101(6) Uani 1 1 d . . . . .
H70A H 0.5558 -0.0418 0.2683 0.151 Uiso 1 1 calc R U . . .
H70B H 0.5793 0.0541 0.2600 0.151 Uiso 1 1 calc R U . . .
H70C H 0.5464 0.0089 0.2226 0.151 Uiso 1 1 calc R U . . .
C71 C 0.9589(4) 0.3843(7) 0.4759(4) 0.052(3) Uani 1 1 d . . . . .
H71A H 0.9724 0.3800 0.5061 0.062 Uiso 1 1 calc R U . . .
H71B H 0.9712 0.4403 0.4628 0.062 Uiso 1 1 calc R U . . .
C72 C 0.9791(5) 0.3067(9) 0.4489(4) 0.064(3) Uani 1 1 d . . . . .
H72A H 0.9602 0.3004 0.4212 0.077 Uiso 1 1 calc R U . . .
H72B H 0.9759 0.2508 0.4659 0.077 Uiso 1 1 calc R U . . .
C73 C 1.0327(4) 0.3236(8) 0.4380(4) 0.054(3) Uani 1 1 d . . . . .
H73A H 1.0358 0.3817 0.4228 0.065 Uiso 1 1 calc R U . . .
H73B H 1.0515 0.3268 0.4658 0.065 Uiso 1 1 calc R U . . .
C74 C 1.0542(5) 0.2520(8) 0.4090(4) 0.060(3) Uani 1 1 d . . . . .
H74A H 1.0516 0.1943 0.4240 0.089 Uiso 1 1 calc R U . . .
H74B H 1.0884 0.2654 0.4032 0.089 Uiso 1 1 calc R U . . .
H74C H 1.0364 0.2497 0.3810 0.089 Uiso 1 1 calc R U . . .
C75 C 0.8950(4) 0.4756(7) 0.5060(4) 0.050(2) Uani 1 1 d . . . . .
H75A H 0.9108 0.4691 0.5352 0.059 Uiso 1 1 calc R U . . .
H75B H 0.9110 0.5260 0.4908 0.059 Uiso 1 1 calc R U . . .
C76 C 0.8423(4) 0.4995(7) 0.5134(3) 0.048(2) Uani 1 1 d . . . . .
H76A H 0.8242 0.4460 0.5230 0.057 Uiso 1 1 calc R U . . .
H76B H 0.8279 0.5203 0.4853 0.057 Uiso 1 1 calc R U . . .
C77 C 0.8373(4) 0.5733(7) 0.5487(3) 0.052(3) Uani 1 1 d . . . . .
H77A H 0.8484 0.5501 0.5776 0.063 Uiso 1 1 calc R U . . .
H77B H 0.8583 0.6242 0.5406 0.063 Uiso 1 1 calc R U . . .
C78 C 0.7858(6) 0.6046(9) 0.5526(5) 0.077(4) Uani 1 1 d . . . . .
H78A H 0.7763 0.6357 0.5255 0.115 Uiso 1 1 calc R U . . .
H78B H 0.7829 0.6452 0.5778 0.115 Uiso 1 1 calc R U . . .
H78C H 0.7643 0.5533 0.5572 0.115 Uiso 1 1 calc R U . . .
C79 C 0.8836(6) 0.3079(10) 0.5058(6) 0.095(5) Uani 1 1 d . U . . .
H79A H 0.8478 0.3094 0.5028 0.114 Uiso 1 1 calc R U . . .
H79B H 0.8950 0.2535 0.4905 0.114 Uiso 1 1 calc R U . . .
C80 C 0.8949(8) 0.2976(10) 0.5528(4) 0.087(5) Uani 1 1 d . . . . .
H80A H 0.8797 0.3468 0.5696 0.104 Uiso 1 1 calc R U . . .
H80B H 0.9305 0.3010 0.5572 0.104 Uiso 1 1 calc R U . . .
C81 C 0.8759(7) 0.2073(11) 0.5708(5) 0.087(5) Uani 1 1 d D . . . .
H81A H 0.8860 0.1592 0.5504 0.104 Uiso 1 1 calc R U . . .
H81B H 0.8910 0.1956 0.5999 0.104 Uiso 1 1 calc R U . . .
C82 C 0.8288(9) 0.2054(19) 0.5751(9) 0.156(11) Uani 1 1 d D U . . .
H82A H 0.8156 0.2653 0.5707 0.233 Uiso 1 1 calc R U . . .
H82B H 0.8204 0.1844 0.6047 0.233 Uiso 1 1 calc R U . . .
H82C H 0.8149 0.1649 0.5530 0.233 Uiso 1 1 calc R U . . .
C83 C 0.8821(5) 0.3885(9) 0.4348(5) 0.070(4) Uani 1 1 d . . . . .
H83A H 0.8851 0.3275 0.4228 0.085 Uiso 1 1 calc R U . . .
H83B H 0.8470 0.4021 0.4376 0.085 Uiso 1 1 calc R U . . .
C84 C 0.9041(6) 0.4512(9) 0.4036(5) 0.079(4) Uani 1 1 d . . . . .
H84A H 0.9386 0.4351 0.3992 0.094 Uiso 1 1 calc R U . . .
H84B H 0.9030 0.5118 0.4164 0.094 Uiso 1 1 calc R U . . .
C85 C 0.8763(5) 0.4522(9) 0.3553(5) 0.073(4) Uani 1 1 d . . . . .
H85A H 0.8430 0.4760 0.3591 0.087 Uiso 1 1 calc R U . . .
H85B H 0.8941 0.4923 0.3350 0.087 Uiso 1 1 calc R U . . .
C86 C 0.8737(7) 0.3660(10) 0.3364(5) 0.082(4) Uani 1 1 d . . . . .
H86A H 0.9059 0.3382 0.3372 0.124 Uiso 1 1 calc R U . . .
H86B H 0.8628 0.3707 0.3057 0.124 Uiso 1 1 calc R U . . .
H86C H 0.8507 0.3296 0.3532 0.124 Uiso 1 1 calc R U . . .
Cl2 Cl 0.2319(3) -0.5702(5) 0.32369(19) 0.135(2) Uani 0.506(9) 1 d . . P A 1
Cl3 Cl 0.2380(4) -0.3925(7) 0.3876(3) 0.105(4) Uani 0.506(9) 1 d . . P A 1
C87 C 0.2884(12) -0.449(3) 0.3707(10) 0.095(12) Uani 0.506(9) 1 d . . P A 1
C88 C 0.2850(12) -0.522(2) 0.3393(12) 0.080(8) Uani 0.506(9) 1 d . . P A 1
C89 C 0.3249(17) -0.567(3) 0.3238(13) 0.112(13) Uani 0.506(9) 1 d . U P A 1
H89 H 0.3208 -0.6153 0.3040 0.135 Uiso 0.506(9) 1 calc R U P A 1
C90 C 0.3733(10) -0.541(2) 0.3372(12) 0.089(11) Uani 0.506(9) 1 d . . P A 1
H90 H 0.4011 -0.5673 0.3240 0.107 Uiso 0.506(9) 1 calc R U P A 1
C91 C 0.3791(10) -0.4653(19) 0.3758(8) 0.064(6) Uani 0.506(9) 1 d . . P A 1
H91 H 0.4091 -0.4484 0.3889 0.077 Uiso 0.506(9) 1 calc R U P A 1
C92 C 0.3296(15) -0.426(3) 0.3880(16) 0.092(11) Uani 0.506(9) 1 d . U P A 1
H92 H 0.3290 -0.3802 0.4099 0.111 Uiso 0.506(9) 1 calc R U P A 1
Cl2A Cl 0.2319(3) -0.5702(5) 0.32369(19) 0.135(2) Uani 0.494(9) 1 d . . P A 2
Cl3A Cl 0.3544(4) -0.2088(9) 0.3341(3) 0.117(4) Uani 0.494(9) 1 d . . P A 2
C87A C 0.3046(14) -0.240(2) 0.3086(12) 0.089(9) Uani 0.494(9) 1 d . U P A 2
C88A C 0.2638(15) -0.186(3) 0.3027(12) 0.099(11) Uani 0.494(9) 1 d . U P A 2
C89A C 0.2228(15) -0.210(3) 0.2825(10) 0.088(10) Uani 0.494(9) 1 d . U P A 2
H89A H 0.1954 -0.1730 0.2772 0.106 Uiso 0.494(9) 1 calc R U P A 2
C90A C 0.226(5) -0.270(9) 0.274(4) 0.26(7) Uani 0.494(9) 1 d . U P A 2
H90A H 0.1940 -0.2908 0.2681 0.309 Uiso 0.494(9) 1 calc R U P A 2
C91A C 0.2619(14) -0.352(2) 0.2663(10) 0.074(8) Uani 0.494(9) 1 d . U P A 2
H91A H 0.2561 -0.4060 0.2508 0.088 Uiso 0.494(9) 1 calc R U P A 2
C92A C 0.3041(15) -0.324(3) 0.2881(12) 0.093(10) Uani 0.494(9) 1 d . U P A 2
H92A H 0.3321 -0.3612 0.2889 0.112 Uiso 0.494(9) 1 calc R U P A 2
Cl2B Cl 0.2290(8) -0.3132(16) 0.2661(6) 0.111(6) Uani 0.343(13) 1 d . U P B 3
Cl3B Cl 0.3173(6) -0.4620(11) 0.2457(4) 0.107(6) Uani 0.343(13) 1 d . . P B 3
C87B C 0.3109(17) -0.409(3) 0.2950(12) 0.104(18) Uani 0.343(13) 1 d G . P B 3
C88B C 0.2763(17) -0.345(3) 0.3050(14) 0.11(2) Uani 0.343(13) 1 d G U P B 3
C89B C 0.2680(17) -0.321(3) 0.3487(17) 0.15(3) Uani 0.343(13) 1 d G U P B 3
H89B H 0.2445 -0.2769 0.3555 0.178 Uiso 0.343(13) 1 calc R U P B 3
C90B C 0.294(2) -0.361(4) 0.3823(12) 0.12(2) Uani 0.343(13) 1 d G U P B 3
H90B H 0.2886 -0.3452 0.4122 0.144 Uiso 0.343(13) 1 calc R U P B 3
C91B C 0.329(2) -0.426(4) 0.3723(14) 0.15(5) Uani 0.343(13) 1 d G U P B 3
H91B H 0.3467 -0.4536 0.3953 0.184 Uiso 0.343(13) 1 calc R U P B 3
C92B C 0.3371(17) -0.450(3) 0.3286(16) 0.14(3) Uani 0.343(13) 1 d G U P B 3
H92B H 0.3607 -0.4938 0.3218 0.165 Uiso 0.343(13) 1 calc R U P B 3

loop_
_atom_site_aniso_label
_atom_site_aniso_U_11
_atom_site_aniso_U_22
_atom_site_aniso_U_33
_atom_site_aniso_U_23
_atom_site_aniso_U_13
_atom_site_aniso_U_12
Ir1 0.0585(3) 0.0276(2) 0.0500(3) 0.00026(15) -0.0124(2) -0.01019(16)
Cl1 0.0676(15) 0.0278(10) 0.0406(11) 0.0045(8) -0.0090(10) -0.0178(10)
N1 0.067(6) 0.042(5) 0.056(6) -0.018(4) -0.006(5) -0.005(4)
C1 0.049(5) 0.024(4) 0.052(6) -0.001(4) -0.007(4) -0.013(4)
C2 0.057(6) 0.023(4) 0.043(5) -0.005(4) 0.002(4) -0.011(4)
C3 0.064(6) 0.026(5) 0.047(5) -0.013(4) 0.001(5) -0.010(4)
C4 0.076(7) 0.050(6) 0.033(5) -0.009(4) -0.003(5) -0.023(6)
C5 0.076(7) 0.031(5) 0.031(5) 0.009(4) -0.019(5) -0.011(5)
C6 0.051(6) 0.042(6) 0.048(6) -0.005(4) -0.019(4) -0.003(4)
C7 0.040(5) 0.037(5) 0.071(7) 0.000(5) -0.013(5) 0.004(4)
C8 0.030(5) 0.037(5) 0.082(8) -0.012(5) 0.006(5) -0.002(4)
C9 0.038(5) 0.033(5) 0.064(6) 0.003(4) 0.003(4) -0.007(4)
C10 0.063(6) 0.036(5) 0.035(5) 0.003(4) 0.003(4) -0.018(4)
C11 0.075(7) 0.024(4) 0.035(5) 0.008(4) -0.008(5) -0.008(4)
C12 0.071(7) 0.008(4) 0.060(6) 0.002(4) -0.001(5) -0.006(4)
C13 0.062(7) 0.016(4) 0.091(9) -0.012(5) -0.004(6) 0.007(4)
C14 0.056(6) 0.033(5) 0.064(7) -0.023(5) 0.009(5) -0.002(4)
C15 0.061(7) 0.044(6) 0.076(8) -0.022(6) 0.021(6) -0.003(5)
C16 0.083(9) 0.058(7) 0.059(7) -0.024(6) 0.033(7) -0.021(7)
C17 0.100(10) 0.041(6) 0.030(5) -0.003(4) 0.010(5) -0.023(6)
C18 0.099(10) 0.046(6) 0.036(5) 0.005(5) -0.006(6) -0.016(6)
C19 0.087(9) 0.041(6) 0.043(6) 0.017(5) -0.024(6) -0.014(6)
C20 0.069(7) 0.028(5) 0.064(7) 0.012(5) -0.029(6) 0.003(5)
C21 0.050(6) 0.031(5) 0.089(9) 0.007(5) -0.020(6) 0.002(4)
C22 0.052(6) 0.026(5) 0.075(8) -0.005(5) 0.002(5) 0.007(4)
C23 0.049(6) 0.034(5) 0.098(10) -0.029(6) 0.012(6) 0.002(4)
C24 0.057(6) 0.044(6) 0.070(8) -0.016(5) 0.022(6) 0.003(5)
C25 0.079(8) 0.033(5) 0.047(6) -0.004(4) 0.026(5) -0.018(5)
C26 0.070(7) 0.043(6) 0.052(6) 0.001(5) 0.013(5) -0.018(5)
C27 0.097(9) 0.048(6) 0.043(6) 0.020(5) -0.015(6) -0.035(6)
C28 0.086(8) 0.031(5) 0.039(5) 0.012(4) -0.024(5) -0.013(5)
C29 0.071(8) 0.028(5) 0.090(9) 0.018(6) -0.038(7) -0.003(5)
C30 0.056(6) 0.020(4) 0.092(9) 0.004(5) -0.013(6) 0.010(4)
C31 0.040(5) 0.034(5) 0.108(11) -0.011(6) 0.000(6) 0.013(4)
C32 0.044(6) 0.054(7) 0.086(9) -0.014(7) 0.010(6) 0.006(5)
C33 0.050(6) 0.065(8) 0.062(7) -0.007(6) 0.021(5) -0.011(5)
C34 0.071(8) 0.057(7) 0.059(7) -0.014(6) 0.026(6) -0.019(6)
C35 0.082(9) 0.054(7) 0.052(6) -0.009(5) 0.028(6) -0.024(6)
C36 0.093(9) 0.043(6) 0.037(5) 0.009(4) 0.003(5) -0.022(6)
C37 0.082(8) 0.029(5) 0.059(7) 0.014(5) -0.011(6) -0.013(5)
C38 0.073(7) 0.024(5) 0.065(7) 0.017(4) -0.015(6) -0.004(5)
C39 0.066(7) 0.018(4) 0.073(7) -0.002(4) -0.006(6) 0.003(4)
C40 0.078(8) 0.012(4) 0.072(8) -0.009(4) 0.000(6) -0.002(4)
C41 0.082(8) 0.026(5) 0.065(7) -0.022(5) 0.005(6) -0.010(5)
C42 0.089(9) 0.034(5) 0.048(6) -0.020(5) 0.013(6) 0.003(5)
C43 0.090(9) 0.048(6) 0.037(5) -0.018(5) 0.009(5) -0.022(6)
C44 0.107(11) 0.046(7) 0.049(6) -0.009(5) -0.007(7) -0.035(7)
C45 0.098(9) 0.047(6) 0.026(5) 0.006(4) -0.018(5) -0.017(6)
C46 0.105(11) 0.047(7) 0.050(7) 0.009(5) -0.043(7) -0.019(7)
C47 0.061(7) 0.048(7) 0.088(9) 0.018(6) -0.043(7) -0.007(5)
C48 0.043(6) 0.050(7) 0.104(10) 0.004(7) -0.030(6) 0.008(5)
C49 0.029(5) 0.056(7) 0.109(11) 0.010(7) -0.010(6) -0.006(5)
C50 0.031(5) 0.054(7) 0.122(12) 0.001(8) 0.007(6) -0.008(5)
C51 0.046(6) 0.040(6) 0.089(9) -0.003(6) 0.004(6) -0.019(5)
C52 0.059(7) 0.046(6) 0.060(7) -0.001(5) 0.008(5) -0.024(5)
C53 0.068(7) 0.027(5) 0.066(7) 0.013(5) -0.006(6) -0.019(5)
C54 0.066(6) 0.014(4) 0.060(6) -0.005(4) -0.005(5) -0.009(4)
C55 0.062(6) 0.028(5) 0.059(6) -0.005(4) -0.004(5) -0.017(4)
C56 0.086(8) 0.033(5) 0.048(6) -0.020(5) -0.008(6) -0.019(5)
C57 0.094(9) 0.052(7) 0.027(5) -0.011(4) -0.014(5) -0.022(6)
C58 0.076(8) 0.049(6) 0.056(7) -0.003(5) -0.028(6) -0.010(6)
C59 0.052(6) 0.039(6) 0.084(8) 0.006(6) -0.035(6) -0.011(5)
C60 0.050(6) 0.041(6) 0.073(8) 0.008(5) -0.020(5) -0.023(5)
C61 0.097(10) 0.043(6) 0.054(7) 0.002(5) -0.036(7) -0.035(6)
C62 0.094(9) 0.033(5) 0.052(7) -0.006(5) -0.034(6) 0.003(6)
C63 0.073(8) 0.058(7) 0.041(6) -0.013(5) -0.007(5) -0.022(6)
C64 0.079(7) 0.027(5) 0.041(5) -0.004(4) -0.012(5) -0.018(5)
C65 0.078(8) 0.064(8) 0.056(7) -0.016(6) -0.036(6) 0.002(6)
C66 0.140(13) 0.086(10) 0.059(8) 0.016(7) -0.029(8) -0.057(10)
C67 0.148(15) 0.057(8) 0.080(10) -0.015(7) -0.058(10) 0.031(9)
C68 0.073(10) 0.149(18) 0.078(10) -0.016(11) 0.006(8) -0.047(11)
C69 0.146(14) 0.029(6) 0.070(8) 0.001(5) -0.036(9) -0.019(7)
C70 0.083(10) 0.132(15) 0.088(11) -0.064(11) -0.025(9) 0.014(10)
C71 0.072(7) 0.036(5) 0.047(6) -0.004(4) -0.007(5) -0.002(5)
C72 0.069(8) 0.061(8) 0.061(7) -0.024(6) -0.009(6) -0.004(6)
C73 0.060(7) 0.047(6) 0.057(7) 0.009(5) -0.003(5) 0.003(5)
C74 0.073(8) 0.046(6) 0.060(7) -0.009(5) -0.010(6) -0.003(6)
C75 0.072(7) 0.029(5) 0.048(6) -0.005(4) -0.002(5) 0.003(5)
C76 0.064(7) 0.038(5) 0.040(5) -0.005(4) -0.007(5) -0.009(5)
C77 0.075(7) 0.044(6) 0.037(5) 0.000(4) 0.000(5) 0.002(5)
C78 0.098(11) 0.047(7) 0.087(10) 0.013(7) 0.023(8) 0.010(7)
C79 0.090(10) 0.052(8) 0.144(15) -0.036(9) 0.035(10) -0.008(7)
C80 0.160(16) 0.067(9) 0.033(6) 0.002(6) -0.006(8) 0.008(10)
C81 0.132(15) 0.065(9) 0.063(9) -0.001(7) -0.010(9) 0.009(10)
C82 0.15(2) 0.14(2) 0.18(2) -0.084(19) -0.030(18) 0.005(17)
C83 0.062(8) 0.059(8) 0.090(10) -0.024(7) -0.007(7) -0.003(6)
C84 0.096(11) 0.046(7) 0.094(11) -0.002(7) -0.027(9) 0.008(7)
C85 0.067(8) 0.054(8) 0.097(11) 0.016(7) 0.020(7) 0.008(6)
C86 0.106(12) 0.058(9) 0.083(10) -0.007(7) 0.024(9) -0.001(8)
Cl2 0.147(5) 0.163(6) 0.096(4) -0.010(4) 0.000(3) -0.036(4)
Cl3 0.127(8) 0.104(7) 0.084(6) 0.026(5) 0.034(5) 0.029(6)
C87 0.09(2) 0.15(3) 0.051(15) 0.054(19) -0.008(14) -0.02(2)
C88 0.080(19) 0.063(17) 0.10(2) 0.009(16) -0.006(17) 0.003(15)
C89 0.13(2) 0.11(2) 0.09(2) -0.005(18) 0.005(18) 0.03(2)
C90 0.050(14) 0.08(2) 0.13(3) 0.03(2) 0.018(16) 0.025(14)
C91 0.074(16) 0.077(17) 0.040(11) 0.011(11) -0.001(11) 0.001(13)
C92 0.12(2) 0.08(2) 0.072(17) 0.003(14) -0.042(17) -0.022(17)
Cl2A 0.147(5) 0.163(6) 0.096(4) -0.010(4) 0.000(3) -0.036(4)
Cl3A 0.127(8) 0.131(9) 0.094(7) 0.010(6) -0.029(6) -0.044(7)
C87A 0.11(2) 0.074(18) 0.086(18) 0.007(15) 0.001(16) -0.010(16)
C88A 0.11(2) 0.10(2) 0.083(19) -0.010(17) -0.001(17) -0.036(18)
C89A 0.10(2) 0.12(2) 0.048(14) 0.015(15) 0.016(13) -0.020(18)
C90A 0.27(8) 0.26(8) 0.25(8) -0.01(3) 0.03(3) 0.00(3)
C91A 0.096(19) 0.082(18) 0.043(12) 0.009(12) 0.006(13) -0.006(16)
C92A 0.10(2) 0.10(2) 0.079(18) 0.010(17) 0.005(16) -0.017(18)
Cl2B 0.126(12) 0.112(11) 0.095(9) -0.027(8) 0.034(8) -0.042(10)
Cl3B 0.121(11) 0.136(13) 0.066(7) -0.006(8) -0.007(7) -0.015(9)
C87B 0.11(4) 0.08(4) 0.11(4) 0.05(3) 0.02(3) -0.01(3)
C88B 0.11(3) 0.12(3) 0.11(3) 0.01(2) 0.02(2) -0.02(2)
C89B 0.15(4) 0.15(4) 0.15(4) -0.02(3) -0.01(3) 0.01(3)
C90B 0.12(3) 0.11(3) 0.12(3) -0.04(2) -0.02(2) 0.01(2)
C91B 0.17(5) 0.15(5) 0.14(5) 0.01(3) 0.00(3) -0.01(3)
C92B 0.15(3) 0.13(3) 0.13(3) -0.01(3) 0.01(3) 0.01(3)

loop_
_atom_type_symbol
_atom_type_description
_atom_type_scat_dispersion_real
_atom_type_scat_dispersion_imag
_atom_type_scat_source
C C 0.0033 0.0016 'International Tables Vol C Tables 4.2.6.8 and 6.1.1.4'
H H 0.0000 0.0000 'International Tables Vol C Tables 4.2.6.8 and 6.1.1.4'
N N 0.0061 0.0033 'International Tables Vol C Tables 4.2.6.8 and 6.1.1.4'
Cl Cl 0.1750 0.2230 'International Tables Vol C Tables 4.2.6.8 and 6.1.1.4'
Ir Ir -4.1640 10.5130 'International Tables Vol C Tables 4.2.6.8 and 6.1.1.4'

loop_
_geom_angle_atom_site_label_1
_geom_angle_atom_site_label_2
_geom_angle_atom_site_label_3
_geom_angle
_geom_angle_site_symmetry_3
C1 Ir1 C61 110.2(4) .
C1 Ir1 C2 41.8(4) .
C61 Ir1 C2 109.3(4) .
C1 Ir1 C62 110.3(4) .
C61 Ir1 C62 37.0(5) .
C2 Ir1 C62 135.2(4) .
C1 Ir1 C65 139.8(5) .
C61 Ir1 C65 39.8(5) .
C2 Ir1 C65 111.9(5) .
C62 Ir1 C65 64.0(5) .
C1 Ir1 C64 172.9(4) .
C61 Ir1 C64 63.4(4) .
C2 Ir1 C64 141.7(4) .
C62 Ir1 C64 62.8(4) .
C65 Ir1 C64 37.1(5) .
C1 Ir1 C63 136.8(4) .
C61 Ir1 C63 63.2(5) .
C2 Ir1 C63 172.1(4) .
C62 Ir1 C63 37.4(5) .
C65 Ir1 C63 64.0(5) .
C64 Ir1 C63 38.5(5) .
C1 Ir1 Cl1 92.2(3) .
C61 Ir1 Cl1 156.4(3) .
C2 Ir1 Cl1 92.3(3) .
C62 Ir1 Cl1 128.7(4) .
C65 Ir1 Cl1 123.3(4) .
C64 Ir1 Cl1 93.7(3) .
C63 Ir1 Cl1 95.6(3) .
C83 N1 C71 110.4(10) .
C83 N1 C75 115.3(10) .
C71 N1 C75 105.9(8) .
C83 N1 C79 106.1(10) .
C71 N1 C79 110.1(10) .
C75 N1 C79 109.0(9) .
C9 C1 C6 103.5(8) .
C9 C1 C2 116.4(9) .
C6 C1 C2 115.0(9) .
C9 C1 Ir1 126.4(7) .
C6 C1 Ir1 122.4(7) .
C2 C1 Ir1 69.7(5) .
C12 C2 C3 104.1(9) .
C12 C2 C1 117.4(9) .
C3 C2 C1 116.7(8) .
C12 C2 Ir1 126.0(7) .
C3 C2 Ir1 121.0(7) .
C1 C2 Ir1 68.5(5) .
C4 C3 C14 119.5(10) .
C4 C3 C2 122.0(10) .
C14 C3 C2 109.8(10) .
C3 C4 C5 121.5(10) .
C3 C4 C17 117.7(11) .
C5 C4 C17 109.1(10) .
C6 C5 C4 120.2(9) .
C6 C5 C19 118.2(11) .
C4 C5 C19 109.0(10) .
C5 C6 C7 120.7(10) .
C5 C6 C1 123.7(10) .
C7 C6 C1 108.0(9) .
C21 C7 C8 120.3(11) .
C21 C7 C6 120.4(11) .
C8 C7 C6 108.5(9) .
C7 C8 C9 108.6(10) .
C7 C8 C24 120.1(10) .
C9 C8 C24 120.5(11) .
C10 C9 C8 119.0(10) .
C10 C9 C1 122.4(9) .
C8 C9 C1 110.0(10) .
C9 C10 C26 119.6(10) .
C9 C10 C11 119.2(9) .
C26 C10 C11 108.3(10) .
C12 C11 C28 121.0(11) .
C12 C11 C10 120.6(9) .
C28 C11 C10 106.5(9) .
C11 C12 C2 123.0(10) .
C11 C12 C13 119.9(11) .
C2 C12 C13 109.3(10) .
C30 C13 C14 120.7(11) .
C30 C13 C12 119.4(12) .
C14 C13 C12 108.8(10) .
C15 C14 C3 122.3(11) .
C15 C14 C13 120.0(11) .
C3 C14 C13 106.7(10) .
C14 C15 C16 117.9(12) .
C14 C15 C32 119.4(13) .
C16 C15 C32 109.5(11) .
C17 C16 C15 120.9(11) .
C17 C16 C34 119.6(13) .
C15 C16 C34 106.9(13) .
C16 C17 C4 121.7(11) .
C16 C17 C18 121.0(11) .
C4 C17 C18 105.5(12) .
C36 C18 C19 119.9(12) .
C36 C18 C17 119.4(13) .
C19 C18 C17 109.7(10) .
C20 C19 C18 121.3(11) .
C20 C19 C5 121.9(12) .
C18 C19 C5 106.7(11) .
C19 C20 C21 119.8(10) .
C19 C20 C38 119.3(12) .
C21 C20 C38 108.0(11) .
C7 C21 C20 118.8(11) .
C7 C21 C22 119.6(12) .
C20 C21 C22 109.5(10) .
C23 C22 C21 120.5(10) .
C23 C22 C39 120.1(11) .
C21 C22 C39 106.1(10) .
C22 C23 C24 122.3(11) .
C22 C23 C42 120.0(11) .
C24 C23 C42 106.6(12) .
C25 C24 C23 110.6(11) .
C25 C24 C8 118.7(10) .
C23 C24 C8 117.3(12) .
C24 C25 C26 122.0(11) .
C24 C25 C43 109.8(10) .
C26 C25 C43 117.4(12) .
C25 C26 C10 120.2(11) .
C25 C26 C27 122.5(11) .
C10 C26 C27 106.9(10) .
C28 C27 C45 121.0(13) .
C28 C27 C26 109.0(10) .
C45 C27 C26 118.1(12) .
C27 C28 C29 121.0(10) .
C27 C28 C11 109.3(11) .
C29 C28 C11 118.3(11) .
C30 C29 C28 120.5(10) .
C30 C29 C47 108.3(12) .
C28 C29 C47 118.3(12) .
C29 C30 C13 120.8(11) .
C29 C30 C31 109.2(11) .
C13 C30 C31 117.7(12) .
C32 C31 C48 122.2(12) .
C32 C31 C30 120.8(12) .
C48 C31 C30 105.0(12) .
C31 C32 C33 118.8(12) .
C31 C32 C15 121.3(12) .
C33 C32 C15 107.7(12) .
C50 C33 C32 122.7(13) .
C50 C33 C34 119.9(13) .
C32 C33 C34 107.4(11) .
C35 C34 C16 120.2(14) .
C35 C34 C33 119.1(12) .
C16 C34 C33 108.5(12) .
C34 C35 C36 120.9(11) .
C34 C35 C52 119.8(13) .
C36 C35 C52 106.6(11) .
C18 C36 C35 118.9(12) .
C18 C36 C37 118.2(12) .
C35 C36 C37 109.9(10) .
C38 C37 C36 120.5(11) .
C38 C37 C53 120.8(12) .
C36 C37 C53 107.0(11) .
C37 C38 C39 118.2(11) .
C37 C38 C20 120.8(11) .
C39 C38 C20 108.2(11) .
C40 C39 C38 122.0(11) .
C40 C39 C22 118.1(11) .
C38 C39 C22 108.2(10) .
C39 C40 C41 121.6(11) .
C39 C40 C54 118.9(11) .
C41 C40 C54 108.2(11) .
C42 C41 C40 120.0(11) .
C42 C41 C56 120.1(11) .
C40 C41 C56 108.5(11) .
C41 C42 C23 120.1(11) .
C41 C42 C43 119.1(12) .
C23 C42 C43 107.7(10) .
C44 C43 C25 121.6(12) .
C44 C43 C42 120.0(11) .
C25 C43 C42 105.3(11) .
C43 C44 C45 121.7(11) .
C43 C44 C57 122.0(12) .
C45 C44 C57 104.8(13) .
C27 C45 C46 119.1(12) .
C27 C45 C44 118.6(12) .
C46 C45 C44 109.9(11) .
C47 C46 C45 120.9(11) .
C47 C46 C58 119.3(14) .
C45 C46 C58 107.6(12) .
C46 C47 C48 120.6(12) .
C46 C47 C29 119.8(13) .
C48 C47 C29 108.2(13) .
C49 C48 C47 120.1(13) .
C49 C48 C31 117.6(14) .
C47 C48 C31 109.3(11) .
C48 C49 C50 120.5(13) .
C48 C49 C59 118.8(13) .
C50 C49 C59 109.0(11) .
C33 C50 C51 122.4(14) .
C33 C50 C49 118.2(12) .
C51 C50 C49 107.7(13) .
C52 C51 C50 118.9(12) .
C52 C51 C60 119.6(11) .
C50 C51 C60 109.3(12) .
C51 C52 C53 118.8(11) .
C51 C52 C35 119.9(12) .
C53 C52 C35 109.4(11) .
C54 C53 C52 120.6(11) .
C54 C53 C37 120.0(11) .
C52 C53 C37 107.1(10) .
C53 C54 C55 121.0(11) .
C53 C54 C40 120.1(10) .
C55 C54 C40 107.2(10) .
C60 C55 C56 120.2(11) .
C60 C55 C54 118.4(11) .
C56 C55 C54 109.3(11) .
C57 C56 C55 120.7(12) .
C57 C56 C41 120.7(11) .
C55 C56 C41 106.8(10) .
C56 C57 C58 120.3(12) .
C56 C57 C44 118.1(13) .
C58 C57 C44 109.9(11) .
C59 C58 C57 121.1(11) .
C59 C58 C46 119.0(13) .
C57 C58 C46 107.8(12) .
C58 C59 C49 122.1(11) .
C58 C59 C60 119.9(12) .
C49 C59 C60 105.2(12) .
C55 C60 C51 121.6(11) .
C55 C60 C59 117.8(11) .
C51 C60 C59 108.8(11) .
C62 C61 C65 108.8(11) .
C62 C61 C66 127.4(14) .
C65 C61 C66 122.1(15) .
C62 C61 Ir1 73.4(7) .
C65 C61 Ir1 71.8(7) .
C66 C61 Ir1 132.2(8) .
C61 C62 C63 110.0(11) .
C61 C62 C67 124.0(14) .
C63 C62 C67 126.0(15) .
C61 C62 Ir1 69.6(7) .
C63 C62 Ir1 72.2(6) .
C67 C62 Ir1 125.2(8) .
C62 C63 C64 106.0(11) .
C62 C63 C68 128.6(15) .
C64 C63 C68 125.3(13) .
C62 C63 Ir1 70.4(7) .
C64 C63 Ir1 70.3(6) .
C68 C63 Ir1 125.4(9) .
C65 C64 C63 109.9(10) .
C65 C64 C69 127.7(13) .
C63 C64 C69 122.4(12) .
C65 C64 Ir1 71.0(6) .
C63 C64 Ir1 71.2(6) .
C69 C64 Ir1 124.9(8) .
C64 C65 C61 105.2(12) .
C64 C65 C70 128.1(14) .
C61 C65 C70 126.3(15) .
C64 C65 Ir1 71.9(7) .
C61 C65 Ir1 68.3(7) .
C70 C65 Ir1 129.2(8) .
N1 C71 C72 117.0(9) .
C71 C72 C73 109.8(10) .
C74 C73 C72 112.6(10) .
C76 C75 N1 116.5(9) .
C75 C76 C77 111.0(9) .
C78 C77 C76 111.4(11) .
C80 C79 N1 119.4(13) .
C79 C80 C81 111.2(13) .
C82 C81 C80 113(2) .
C84 C83 N1 113.2(11) .
C83 C84 C85 112.7(12) .
C86 C85 C84 111.9(13) .
C92 C87 C88 122(4) .
C92 C87 Cl3 117(4) .
C88 C87 Cl3 121(3) .
C89 C88 C87 123(3) .
C89 C88 Cl2 113(3) .
C87 C88 Cl2 124(3) .
C88 C89 C90 121(4) .
C89 C90 C91 118(3) .
C92 C91 C90 111(2) .
C87 C92 C91 125(4) .
C88A C87A C92A 117(4) .
C88A C87A Cl3A 124(3) .
C92A C87A Cl3A 118(3) .
C89A C88A C87A 125(4) .
C89A C88A Cl2A 118(4) 8_665
C87A C88A Cl2A 117(3) 8_665
C90A C89A C88A 108(10) .
C89A C90A C91A 147(10) .
C92A C91A C90A 102(6) .
C87A C92A C91A 119(4) .
C88B C87B C92B 120.0 .
C88B C87B Cl3B 126(3) .
C92B C87B Cl3B 113(3) .
C87B C88B C89B 120.0 .
C87B C88B Cl2B 122(3) .
C89B C88B Cl2B 116(3) .
C90B C89B C88B 120.0 .
C89B C90B C91B 120.0 .
C92B C91B C90B 120.0 .
C91B C92B C87B 120.0 .

loop_
_geom_bond_atom_site_label_1
_geom_bond_atom_site_label_2
_geom_bond_distance
_geom_bond_site_symmetry_2
Ir1 C1 2.122(9) .
Ir1 C61 2.141(12) .
Ir1 C2 2.140(10) .
Ir1 C62 2.188(11) .
Ir1 C65 2.189(12) .
Ir1 C64 2.200(9) .
Ir1 C63 2.212(11) .
Ir1 Cl1 2.433(2) .
N1 C83 1.494(17) .
N1 C71 1.496(15) .
N1 C75 1.523(13) .
N1 C79 1.596(19) .
C1 C9 1.468(15) .
C1 C6 1.521(14) .
C1 C2 1.521(14) .
C2 C12 1.451(15) .
C2 C3 1.508(14) .
C3 C4 1.393(16) .
C3 C14 1.437(16) .
C4 C5 1.425(17) .
C4 C17 1.463(16) .
C5 C6 1.368(16) .
C5 C19 1.457(14) .
C6 C7 1.443(15) .
C7 C21 1.402(15) .
C7 C8 1.431(17) .
C8 C9 1.434(14) .
C8 C24 1.467(16) .
C9 C10 1.396(15) .
C10 C26 1.446(15) .
C10 C11 1.469(16) .
C11 C12 1.358(15) .
C11 C28 1.460(14) .
C12 C13 1.456(16) .
C13 C30 1.400(17) .
C13 C14 1.452(18) .
C14 C15 1.396(16) .
C15 C16 1.43(2) .
C15 C32 1.460(19) .
C16 C17 1.37(2) .
C16 C34 1.461(17) .
C17 C18 1.470(18) .
C18 C36 1.403(16) .
C18 C19 1.438(19) .
C19 C20 1.366(17) .
C20 C21 1.440(18) .
C20 C38 1.451(15) .
C21 C22 1.450(17) .
C22 C23 1.376(19) .
C22 C39 1.485(16) .
C23 C24 1.427(17) .
C23 C42 1.447(18) .
C24 C25 1.354(18) .
C25 C26 1.409(16) .
C25 C43 1.456(15) .
C26 C27 1.467(19) .
C27 C28 1.403(18) .
C27 C45 1.414(15) .
C28 C29 1.418(18) .
C29 C30 1.397(19) .
C29 C47 1.464(16) .
C30 C31 1.501(17) .
C31 C32 1.34(2) .
C31 C48 1.457(19) .
C32 C33 1.440(18) .
C33 C50 1.359(19) .
C33 C34 1.46(2) .
C34 C35 1.378(19) .
C35 C36 1.46(2) .
C35 C52 1.473(16) .
C36 C37 1.471(18) .
C37 C38 1.355(18) .
C37 C53 1.492(16) .
C38 C39 1.444(17) .
C39 C40 1.401(16) .
C40 C41 1.408(17) .
C40 C54 1.444(17) .
C41 C42 1.407(17) .
C41 C56 1.473(18) .
C42 C43 1.463(17) .
C43 C44 1.35(2) .
C44 C45 1.479(19) .
C44 C57 1.495(18) .
C45 C46 1.43(2) .
C46 C47 1.40(2) .
C46 C58 1.491(17) .
C47 C48 1.42(2) .
C48 C49 1.409(18) .
C49 C50 1.45(2) .
C49 C59 1.463(19) .
C50 C51 1.421(17) .
C51 C52 1.390(18) .
C51 C60 1.427(18) .
C52 C53 1.474(18) .
C53 C54 1.355(17) .
C54 C55 1.445(16) .
C55 C60 1.398(17) .
C55 C56 1.406(16) .
C56 C57 1.367(16) .
C57 C58 1.415(19) .
C58 C59 1.342(19) .
C59 C60 1.475(16) .
C61 C62 1.37(2) .
C61 C65 1.475(19) .
C61 C66 1.518(18) .
C62 C63 1.410(17) .
C62 C67 1.504(18) .
C63 C64 1.453(18) .
C63 C68 1.506(19) .
C64 C65 1.397(18) .
C64 C69 1.484(15) .
C65 C70 1.53(2) .
C71 C72 1.529(16) .
C72 C73 1.535(17) .
C73 C74 1.508(16) .
C75 C76 1.510(16) .
C76 C77 1.548(14) .
C77 C78 1.499(18) .
C79 C80 1.47(2) .
C80 C81 1.55(2) .
C81 C82 1.30(2) .
C83 C84 1.47(2) .
C84 C85 1.65(2) .
C85 C86 1.42(2) .
Cl2 C88 1.70(3) .
Cl3 C87 1.70(4) .
C87 C92 1.30(5) .
C87 C88 1.46(5) .
C88 C89 1.37(5) .
C89 C90 1.44(5) .
C90 C91 1.64(5) .
C91 C92 1.53(5) .
Cl2A C88A 1.86(4) 8_655
Cl3A C87A 1.64(4) .
C87A C88A 1.40(5) .
C87A C92A 1.41(5) .
C88A C89A 1.33(5) .
C88A Cl2A 1.86(4) 8_665
C89A C90A 0.94(13) .
C90A C91A 1.60(13) .
C91A C92A 1.40(5) .
Cl2B C88B 1.82(5) .
Cl3B C87B 1.70(4) .
C87B C88B 1.3900 .
C87B C92B 1.3900 .
C88B C89B 1.3900 .
C89B C90B 1.3900 .
C90B C91B 1.3900 .
C91B C92B 1.3900 .
